data_2237427
loop_
_publ_author_name
'Yao, Jin-Li'
'Zhang, Xu'
'Li, Hong-Yan'
'Ye, Jian-Qing'

_publ_section_title
;
 (<i>E</i>)-4-Bromo-<i>N</i>-{(<i>E</i>)-3-[(4-bromo-2-methylphenyl)imino]butan-2-ylidene}-2-methylaniline
;
_journal_coeditor_code XU5666
_journal_issue 2
_journal_name_full 'Acta Crystallographica Section E'
_journal_page_first o199
_journal_paper_doi 10.1107/S1600536812052087
_journal_volume 69
_journal_year 2013
_chemical_formula_iupac 'C18 H18 Br2 N2'
_chemical_formula_moiety 'C18 H18 Br2 N2'
_chemical_formula_sum 'C18 H18 Br2 N2'
_chemical_formula_weight 422.16
_chemical_name_systematic
;
(<i>E</i>)-4-Bromo-<i>N</i>-{(<i>E</i>)-3-[(4-bromo-2-
methylphenyl)imino]butan-2-ylidene}-2-methylaniline
;
_space_group_IT_number 61
_symmetry_cell_setting orthorhombic
_symmetry_space_group_name_Hall '-P 2ac 2ab'
_symmetry_space_group_name_H-M 'P b c a'
_atom_sites_solution_hydrogens geom
_atom_sites_solution_primary direct
_atom_sites_solution_secondary difmap
_audit_creation_method SHELXL-97
_cell_angle_alpha 90.00
_cell_angle_beta 90.00
_cell_angle_gamma 90.00
_cell_formula_units_Z 4
_cell_length_a 13.625(13)
_cell_length_b 7.495(7)
_cell_length_c 17.029(17)
_cell_measurement_reflns_used 951
_cell_measurement_temperature 293(2)
_cell_measurement_theta_max 20.32
_cell_measurement_theta_min 2.82
_cell_volume 1739(3)
_computing_cell_refinement 'SAINT (Bruker, 2007)'
_computing_data_collection 'APEX2 (Bruker, 2007)'
_computing_data_reduction 'SAINT (Bruker, 2007)'
_computing_molecular_graphics 'SHELXTL (Sheldrick, 2008)'
_computing_publication_material 'SHELXTL (Sheldrick, 2008)'
_computing_structure_refinement 'SHELXTL (Sheldrick, 2008)'
_computing_structure_solution 'SHELXTL (Sheldrick, 2008)'
_diffrn_ambient_temperature 293(2)
_diffrn_measured_fraction_theta_full 0.974
_diffrn_measured_fraction_theta_max 0.974
_diffrn_measurement_device_type 'Bruker APEXII CCD'
_diffrn_measurement_method '\f and \w scans'
_diffrn_radiation_monochromator graphite
_diffrn_radiation_source 'fine-focus sealed tube'
_diffrn_radiation_type MoK\a
_diffrn_radiation_wavelength 0.71073
_diffrn_reflns_av_R_equivalents 0.1040
_diffrn_reflns_av_sigmaI/netI 0.0900
_diffrn_reflns_limit_h_max 15
_diffrn_reflns_limit_h_min -15
_diffrn_reflns_limit_k_max 5
_diffrn_reflns_limit_k_min -9
_diffrn_reflns_limit_l_max 18
_diffrn_reflns_limit_l_min -20
_diffrn_reflns_number 6368
_diffrn_reflns_theta_full 25.30
_diffrn_reflns_theta_max 25.30
_diffrn_reflns_theta_min 2.82
_exptl_absorpt_coefficient_mu 4.660
_exptl_absorpt_correction_T_max 0.5416
_exptl_absorpt_correction_T_min 0.4412
_exptl_absorpt_correction_type multi-scan
_exptl_absorpt_process_details '(SADABS; Bruker, 2001)'
_exptl_crystal_colour yellow
_exptl_crystal_density_diffrn 1.612
_exptl_crystal_density_method 'not measured'
_exptl_crystal_description block
_exptl_crystal_F_000 840
_exptl_crystal_size_max 0.21
_exptl_crystal_size_mid 0.20
_exptl_crystal_size_min 0.15
_refine_diff_density_max 0.703
_refine_diff_density_min -0.851
_refine_ls_extinction_coef 0.0038(5)
_refine_ls_extinction_expression Fc^*^=kFc[1+0.001xFc^2^\l^3^/sin(2\q)]^-1/4^
_refine_ls_extinction_method 'SHELXTL (Sheldrick, 2008)'
_refine_ls_goodness_of_fit_ref 1.047
_refine_ls_hydrogen_treatment constr
_refine_ls_matrix_type full
_refine_ls_number_parameters 103
_refine_ls_number_reflns 1541
_refine_ls_number_restraints 0
_refine_ls_restrained_S_all 1.047
_refine_ls_R_factor_all 0.1264
_refine_ls_R_factor_gt 0.0523
_refine_ls_shift/su_max 0.000
_refine_ls_shift/su_mean 0.000
_refine_ls_structure_factor_coef Fsqd
_refine_ls_weighting_details 'calc w=1/[\s^2^(Fo^2^)+(0.0106P)^2^+5.9013P] where P=(Fo^2^+2Fc^2^)/3'
_refine_ls_weighting_scheme calc
_refine_ls_wR_factor_gt 0.0884
_refine_ls_wR_factor_ref 0.1134
_reflns_number_gt 847
_reflns_number_total 1541
_reflns_threshold_expression I>2sigma(I)
_cod_data_source_file xu5666.cif
_cod_data_source_block I
_cod_database_code 2237427
_cod_database_fobs_code 2237427

loop_
_symmetry_equiv_pos_as_xyz
'x, y, z'
'-x+1/2, -y, z+1/2'
'x+1/2, -y+1/2, -z'
'-x, y+1/2, -z+1/2'
'-x, -y, -z'
'x-1/2, y, -z-1/2'
'-x-1/2, y-1/2, z'
'x, -y-1/2, z-1/2'

loop_
_atom_site_type_symbol
_atom_site_label
_atom_site_fract_x
_atom_site_fract_y
_atom_site_fract_z
_atom_site_U_iso_or_equiv
_atom_site_adp_type
_atom_site_calc_flag
_atom_site_refinement_flags
_atom_site_occupancy
_atom_site_symmetry_multiplicity
Br Br1 0.30195(6) 0.23158(11) 0.40014(4) 0.0631(4) Uani d . 1 1
C C1 0.4677(5) 0.4420(8) 0.2188(4) 0.0398(17) Uani d . 1 1
H H1 0.5330 0.4728 0.2107 0.048 Uiso calc R 1 1
C C2 0.4386(5) 0.3772(9) 0.2914(4) 0.0444(19) Uani d . 1 1
H H2 0.4836 0.3653 0.3321 0.053 Uiso calc R 1 1
C C3 0.3421(5) 0.3308(8) 0.3021(4) 0.0374(17) Uani d . 1 1
C C4 0.2742(5) 0.3508(7) 0.2429(4) 0.0341(16) Uani d . 1 1
H H4 0.2092 0.3188 0.2518 0.041 Uiso calc R 1 1
C C5 0.3017(5) 0.4189(7) 0.1692(3) 0.0277(14) Uani d . 1 1
C C6 0.3998(4) 0.4617(7) 0.1574(4) 0.0299(15) Uani d . 1 1
C C7 0.4845(4) 0.4520(8) 0.0370(4) 0.0307(15) Uani d . 1 1
C C8 0.5198(5) 0.2627(8) 0.0474(4) 0.0451(17) Uani d . 1 1
H H8A 0.4765 0.2006 0.0825 0.068 Uiso calc R 1 1
H H8B 0.5850 0.2636 0.0689 0.068 Uiso calc R 1 1
H H8C 0.5205 0.2035 -0.0026 0.068 Uiso calc R 1 1
C C9 0.2258(4) 0.4423(8) 0.1053(4) 0.0452(18) Uani d . 1 1
H H9A 0.2541 0.5074 0.0623 0.068 Uiso calc R 1 1
H H9B 0.1706 0.5071 0.1257 0.068 Uiso calc R 1 1
H H9C 0.2045 0.3273 0.0872 0.068 Uiso calc R 1 1
N N1 0.4299(4) 0.5380(6) 0.0839(3) 0.0331(13) Uani d . 1 1

loop_
_atom_site_aniso_label
_atom_site_aniso_U_11
_atom_site_aniso_U_22
_atom_site_aniso_U_33
_atom_site_aniso_U_12
_atom_site_aniso_U_13
_atom_site_aniso_U_23
Br1 0.0619(6) 0.0768(6) 0.0505(5) 0.0068(5) 0.0143(4) 0.0208(5)
C1 0.017(4) 0.044(4) 0.058(5) -0.003(3) 0.004(3) 0.006(4)
C2 0.040(5) 0.048(5) 0.045(4) -0.005(4) -0.007(3) 0.004(4)
C3 0.033(4) 0.031(4) 0.048(4) 0.001(3) 0.003(4) 0.000(3)
C4 0.021(4) 0.030(3) 0.051(4) -0.001(3) 0.009(3) -0.002(3)
C5 0.024(4) 0.019(3) 0.041(4) -0.001(3) 0.002(3) -0.001(3)
C6 0.027(4) 0.021(3) 0.042(4) 0.001(3) 0.012(3) 0.000(3)
C7 0.012(3) 0.028(4) 0.052(4) -0.005(3) 0.004(3) 0.008(3)
C8 0.043(4) 0.033(4) 0.060(4) 0.012(4) 0.015(4) 0.012(3)
C9 0.033(5) 0.043(4) 0.059(5) -0.002(3) 0.003(4) 0.003(4)
N1 0.021(3) 0.030(3) 0.048(4) 0.000(3) 0.006(3) 0.006(3)

loop_
_atom_type_symbol
_atom_type_description
_atom_type_scat_dispersion_real
_atom_type_scat_dispersion_imag
_atom_type_scat_source
C C 0.0033 0.0016 'International Tables Vol C Tables 4.2.6.8 and 6.1.1.4'
Br Br -0.2901 2.4595 'International Tables Vol C Tables 4.2.6.8 and 6.1.1.4'
N N 0.0061 0.0033 'International Tables Vol C Tables 4.2.6.8 and 6.1.1.4'
H H 0.0000 0.0000 'International Tables Vol C Tables 4.2.6.8 and 6.1.1.4'

loop_
_geom_angle_atom_site_label_1
_geom_angle_atom_site_label_2
_geom_angle_atom_site_label_3
_geom_angle_site_symmetry_3
_geom_angle
C2 C1 C6 . 120.8(6)
C2 C1 H1 . 119.6
C6 C1 H1 . 119.6
C3 C2 C1 . 118.8(6)
C3 C2 H2 . 120.6
C1 C2 H2 . 120.6
C2 C3 C4 . 121.3(6)
C2 C3 Br1 . 119.3(5)
C4 C3 Br1 . 119.4(5)
C3 C4 C5 . 120.9(6)
C3 C4 H4 . 119.5
C5 C4 H4 . 119.5
C6 C5 C4 . 118.0(6)
C6 C5 C9 . 121.8(6)
C4 C5 C9 . 120.2(6)
C5 C6 C1 . 120.1(6)
C5 C6 N1 . 119.5(6)
C1 C6 N1 . 120.2(5)
N1 C7 C8 . 126.2(5)
N1 C7 C7 5_665 116.6(7)
C8 C7 C7 5_665 117.2(7)
C7 C8 H8A . 109.5
C7 C8 H8B . 109.5
H8A C8 H8B . 109.5
C7 C8 H8C . 109.5
H8A C8 H8C . 109.5
H8B C8 H8C . 109.5
C5 C9 H9A . 109.5
C5 C9 H9B . 109.5
H9A C9 H9B . 109.5
C5 C9 H9C . 109.5
H9A C9 H9C . 109.5
H9B C9 H9C . 109.5
C7 N1 C6 . 120.9(5)

loop_
_geom_bond_atom_site_label_1
_geom_bond_atom_site_label_2
_geom_bond_site_symmetry_2
_geom_bond_distance
Br1 C3 . 1.908(7)
C1 C2 . 1.386(9)
C1 C6 . 1.403(8)
C1 H1 . 0.9300
C2 C3 . 1.372(9)
C2 H2 . 0.9300
C3 C4 . 1.375(9)
C4 C5 . 1.406(8)
C4 H4 . 0.9300
C5 C6 . 1.390(8)
C5 C9 . 1.512(8)
C6 N1 . 1.436(7)
C7 N1 . 1.268(7)
C7 C8 . 1.509(8)
C7 C7 5_665 1.510(11)
C8 H8A . 0.9600
C8 H8B . 0.9600
C8 H8C . 0.9600
C9 H9A . 0.9600
C9 H9B . 0.9600
C9 H9C . 0.9600

loop_
_geom_torsion_atom_site_label_1
_geom_torsion_atom_site_label_2
_geom_torsion_atom_site_label_3
_geom_torsion_atom_site_label_4
_geom_torsion_site_symmetry_1
_geom_torsion
C6 C1 C2 C3 . 0.6(10)
C1 C2 C3 C4 . -1.3(10)
C1 C2 C3 Br1 . 177.3(5)
C2 C3 C4 C5 . 0.3(9)
Br1 C3 C4 C5 . -178.3(4)
C3 C4 C5 C6 . 1.4(8)
C3 C4 C5 C9 . -179.2(6)
C4 C5 C6 C1 . -2.0(8)
C9 C5 C6 C1 . 178.5(5)
C4 C5 C6 N1 . -177.6(5)
C9 C5 C6 N1 . 2.9(8)
C2 C1 C6 C5 . 1.1(9)
C2 C1 C6 N1 . 176.6(5)
C8 C7 N1 C6 . 3.9(10)
C7 C7 N1 C6 5_665 -177.3(6)
C5 C6 N1 C7 . -112.5(7)
C1 C6 N1 C7 . 71.9(8)
